data_2106325
loop_
_publ_author_name
'Guen, L.'
'Nguyen, H.D.'

_publ_section_title
;
 Manganese(II) chrome(II) diiodure: phase beta des (Mn, Cr) I2
;
_journal_name_full 'Acta Crystallographica B (24,1968-38,1982)'
_journal_page_first 311
_journal_page_last 312
_journal_volume 32
_journal_year 1976
_chemical_formula_sum 'Cr0.3333 I2 Mn0.6666'
_chemical_name_systematic '(Mn0.6666 Cr0.3333) I2'
_space_group_IT_number 12
_symmetry_space_group_name_Hall '-B 2'
_symmetry_space_group_name_H-M 'B 1 1 2/m'
_cell_angle_alpha 90
_cell_angle_beta 90
_cell_angle_gamma 113.66
_cell_formula_units_Z 2
_cell_length_a 7.441
_cell_length_b 7.448
_cell_length_c 3.978
_cell_volume 201.932
_citation_journal_id_ASTM ACBCAR
_cod_data_source_file Guen_ACBCAR_1976_1167.cif
_cod_data_source_block Cr0.3333I2Mn0.6666
_cod_original_cell_volume 201.9315
_cod_original_sg_symbol_Hall '-C 2y (-x,z,y)'
_cod_database_code 2106325

loop_
_symmetry_equiv_pos_as_xyz
x,y,z
-x,-y,z
-x,-y,-z
x,y,-z
x+1/2,y,z+1/2
-x+1/2,-y,z+1/2
-x+1/2,-y,-z+1/2
x+1/2,y,-z+1/2

loop_
_atom_site_label
_atom_site_type_symbol
_atom_site_fract_x
_atom_site_fract_y
_atom_site_fract_z
_atom_site_occupancy
_atom_site_U_iso_or_equiv
Mn1 Mn+2 0 0 0 0.6666 0.0
Cr1 Cr+2 0 0 0 0.3333 0.0
I1 I-1 0.7374 0.2417 0 1 0.0
